data_4315585
loop_
_publ_author_name
'Do Young Kim'
'Gregory S. Girolami'

_publ_section_title
;
 Highly Volatile Magnesium Complexes with the Aminodiboranate Anion, a New
 Chelating Borohydride. Synthesis and Characterization of Mg(H3BNMe2BH3)2
 and Related Compounds
;
_journal_name_full 'Inorganic Chemistry'
_journal_page_first 4942
_journal_page_last 4948
_journal_paper_doi 10.1021/ic1000667
_journal_volume 49
_journal_year 2010
_chemical_formula_sum 'C8 H32 B4 Mg N2 O'
_chemical_formula_weight 239.91
_chemical_name_systematic
; 
 ? 
;
_space_group_IT_number 9
_symmetry_space_group_name_Hall 'C -2yc'
_symmetry_space_group_name_H-M 'C 1 c 1'
_atom_sites_solution_hydrogens geom
_atom_sites_solution_primary direct
_atom_sites_solution_secondary difmap
_audit_creation_method SHELXL-97
_cell_angle_alpha 90.00
_cell_angle_beta 111.412(5)
_cell_angle_gamma 90.00
_cell_formula_units_Z 4
_cell_length_a 10.0103(8)
_cell_length_b 17.5686(15)
_cell_length_c 10.5611(8)
_cell_measurement_reflns_used 2343
_cell_measurement_temperature 193(2)
_cell_measurement_theta_max 25.70
_cell_measurement_theta_min 2.32
_cell_volume 1729.2(2)
_computing_structure_refinement 'SHELXL-97 (Sheldrick, 1997)'
_computing_structure_solution 'SHELXS-97 (Sheldrick, 1990)'
_diffrn_ambient_temperature 193(2)
_diffrn_measured_fraction_theta_full 1.000
_diffrn_measured_fraction_theta_max 1.000
_diffrn_radiation_monochromator graphite
_diffrn_radiation_source 'fine-focus sealed tube'
_diffrn_radiation_type MoK\a
_diffrn_radiation_wavelength 0.71073
_diffrn_reflns_av_R_equivalents 0.0414
_diffrn_reflns_av_sigmaI/netI 0.0503
_diffrn_reflns_limit_h_max 12
_diffrn_reflns_limit_h_min -7
_diffrn_reflns_limit_k_max 21
_diffrn_reflns_limit_k_min -17
_diffrn_reflns_limit_l_max 12
_diffrn_reflns_limit_l_min -12
_diffrn_reflns_number 7358
_diffrn_reflns_theta_full 25.70
_diffrn_reflns_theta_max 25.70
_diffrn_reflns_theta_min 2.32
_exptl_absorpt_coefficient_mu 0.087
_exptl_absorpt_correction_T_max 0.994
_exptl_absorpt_correction_T_min 0.982
_exptl_absorpt_correction_type integration
_exptl_crystal_density_diffrn 0.922
_exptl_crystal_density_method 'not measured'
_exptl_crystal_F_000 536
_exptl_crystal_size_max 0.21
_exptl_crystal_size_mid 0.20
_exptl_crystal_size_min 0.07
_refine_diff_density_max 0.186
_refine_diff_density_min -0.181
_refine_diff_density_rms 0.035
_refine_ls_abs_structure_details 'Flack H D (1983), Acta Cryst. A39, 876-881'
_refine_ls_abs_structure_Flack 0.0(3)
_refine_ls_extinction_method none
_refine_ls_goodness_of_fit_ref 0.952
_refine_ls_hydrogen_treatment mixed
_refine_ls_matrix_type full
_refine_ls_number_parameters 197
_refine_ls_number_reflns 2576
_refine_ls_number_restraints 32
_refine_ls_restrained_S_all 0.951
_refine_ls_R_factor_all 0.0648
_refine_ls_R_factor_gt 0.0455
_refine_ls_shift/su_max 0.001
_refine_ls_shift/su_mean 0.000
_refine_ls_structure_factor_coef Fsqd
_refine_ls_weighting_details 'calc w=1/[\s^2^(Fo^2^)+(0.0735P)^2^+0.0000P] where P=(Fo^2^+2Fc^2^)/3'
_refine_ls_weighting_scheme calc
_refine_ls_wR_factor_gt 0.1116
_refine_ls_wR_factor_ref 0.1195
_reflns_number_gt 1873
_reflns_number_total 2576
_reflns_threshold_expression >2sigma(I)
_cod_data_source_file ic1000667_si_003.cif
_cod_data_source_block ga49fface
_cod_original_sg_symbol_H-M 'C c'
_cod_database_code 4315585

loop_
_symmetry_equiv_pos_as_xyz
'x, y, z'
'x, -y, z+1/2'
'x+1/2, y+1/2, z'
'x+1/2, -y+1/2, z+1/2'

loop_
_atom_site_label
_atom_site_type_symbol
_atom_site_fract_x
_atom_site_fract_y
_atom_site_fract_z
_atom_site_U_iso_or_equiv
_atom_site_adp_type
_atom_site_occupancy
_atom_site_symmetry_multiplicity
_atom_site_calc_flag
_atom_site_refinement_flags
_atom_site_disorder_assembly
_atom_site_disorder_group
Mg1 Mg 0.62425(9) 0.85751(5) 0.55550(8) 0.0404(3) Uani 1 1 d . . .
B1 B 0.5468(4) 0.7298(3) 0.6037(4) 0.0556(10) Uani 1 1 d D . .
H11 H 0.640(3) 0.7581(17) 0.677(3) 0.056(9) Uiso 1 1 d D . .
H12 H 0.535(3) 0.7489(18) 0.500(3) 0.064(10) Uiso 1 1 d D . .
H13 H 0.558(4) 0.6659(18) 0.599(4) 0.097(14) Uiso 1 1 d D . .
B2 B 0.4163(9) 0.8454(3) 0.6397(10) 0.107(3) Uani 1 1 d D . .
H21 H 0.529(5) 0.854(3) 0.721(5) 0.15(2) Uiso 1 1 d D . .
H22 H 0.431(4) 0.878(2) 0.558(3) 0.079(12) Uiso 1 1 d D . .
H23 H 0.319(4) 0.871(3) 0.658(5) 0.115(16) Uiso 1 1 d D . .
N1 N 0.4123(3) 0.75830(15) 0.6322(2) 0.0478(7) Uani 1 1 d . . .
C1 C 0.2817(4) 0.7271(3) 0.5310(4) 0.0861(15) Uani 1 1 d . . .
H1A H 0.1983 0.7438 0.5514 0.129 Uiso 1 1 calc R . .
H1B H 0.2866 0.6714 0.5333 0.129 Uiso 1 1 calc R . .
H1C H 0.2724 0.7451 0.4404 0.129 Uiso 1 1 calc R . .
C2 C 0.4169(4) 0.7295(3) 0.7653(4) 0.0948(17) Uani 1 1 d . . .
H2A H 0.4411 0.6752 0.7731 0.142 Uiso 1 1 calc R . .
H2B H 0.3228 0.7366 0.7725 0.142 Uiso 1 1 calc R . .
H2C H 0.4897 0.7576 0.8385 0.142 Uiso 1 1 calc R . .
B3 B 0.7837(4) 0.9656(2) 0.6674(4) 0.0511(10) Uani 1 1 d D . .
H31 H 0.750(3) 0.9264(17) 0.734(3) 0.048(9) Uiso 1 1 d D . .
H32 H 0.695(3) 0.9720(19) 0.575(3) 0.062(10) Uiso 1 1 d D . .
H33 H 0.795(3) 1.0214(16) 0.709(3) 0.060(9) Uiso 1 1 d D . .
B4 B 0.8856(4) 0.8475(2) 0.5939(4) 0.0472(9) Uani 1 1 d D . .
H41 H 0.853(3) 0.8170(17) 0.671(3) 0.054(9) Uiso 1 1 d D . .
H42 H 0.785(3) 0.8480(19) 0.495(3) 0.062(10) Uiso 1 1 d D . .
H43 H 0.978(3) 0.8218(16) 0.582(3) 0.045(8) Uiso 1 1 d D . .
N2 N 0.9210(2) 0.93012(14) 0.6510(2) 0.0411(6) Uani 1 1 d . . .
C3 C 0.9655(4) 0.9767(2) 0.5568(4) 0.0679(10) Uani 1 1 d . . .
H3A H 1.0497 0.9536 0.5459 0.102 Uiso 1 1 calc R . .
H3B H 0.9897 1.0282 0.5939 0.102 Uiso 1 1 calc R . .
H3C H 0.8868 0.9793 0.4683 0.102 Uiso 1 1 calc R . .
C4 C 1.0406(3) 0.9290(2) 0.7850(3) 0.0632(10) Uani 1 1 d . . .
H4A H 1.0611 0.9810 0.8202 0.095 Uiso 1 1 calc R . .
H4B H 1.1263 0.9074 0.7746 0.095 Uiso 1 1 calc R . .
H4C H 1.0135 0.8978 0.8487 0.095 Uiso 1 1 calc R . .
O1 O 0.5232(2) 0.88507(12) 0.35288(19) 0.0465(5) Uani 1 1 d . . .
C5 C 0.5369(5) 0.8435(2) 0.2428(4) 0.0849(14) Uani 1 1 d . . .
H5A H 0.5162 0.7890 0.2507 0.102 Uiso 1 1 calc R . .
H5B H 0.6361 0.8480 0.2443 0.102 Uiso 1 1 calc R . .
C6 C 0.4353(5) 0.8745(3) 0.1155(4) 0.0838(13) Uani 1 1 d . . .
H6A H 0.4854 0.8879 0.0532 0.101 Uiso 1 1 calc R . .
H6B H 0.3597 0.8367 0.0700 0.101 Uiso 1 1 calc R . .
C7 C 0.3729(5) 0.9419(3) 0.1509(4) 0.0906(14) Uani 1 1 d . . .
H7A H 0.3958 0.9874 0.1074 0.109 Uiso 1 1 calc R . .
H7B H 0.2672 0.9367 0.1191 0.109 Uiso 1 1 calc R . .
C8 C 0.4329(6) 0.9494(3) 0.2974(4) 0.116(2) Uani 1 1 d . . .
H8A H 0.4894 0.9969 0.3229 0.139 Uiso 1 1 calc R . .
H8B H 0.3549 0.9516 0.3339 0.139 Uiso 1 1 calc R . .

loop_
_atom_site_aniso_label
_atom_site_aniso_U_11
_atom_site_aniso_U_22
_atom_site_aniso_U_33
_atom_site_aniso_U_23
_atom_site_aniso_U_13
_atom_site_aniso_U_12
Mg1 0.0410(5) 0.0373(5) 0.0459(5) -0.0002(5) 0.0196(4) 0.0033(5)
B1 0.047(2) 0.054(3) 0.064(3) 0.014(2) 0.017(2) -0.003(2)
B2 0.126(6) 0.059(3) 0.198(8) -0.005(4) 0.135(6) -0.002(3)
N1 0.0369(15) 0.0602(18) 0.0452(15) 0.0021(12) 0.0138(11) -0.0163(12)
C1 0.051(2) 0.143(5) 0.055(2) -0.006(2) 0.0086(18) -0.025(3)
C2 0.061(2) 0.173(5) 0.050(2) 0.008(3) 0.0191(18) -0.043(3)
B3 0.045(2) 0.046(2) 0.062(2) -0.0129(19) 0.019(2) -0.0021(18)
B4 0.037(2) 0.041(2) 0.067(2) -0.0109(18) 0.0228(18) 0.0011(17)
N2 0.0383(14) 0.0466(16) 0.0395(13) -0.0002(11) 0.0155(11) -0.0064(12)
C3 0.070(3) 0.069(3) 0.071(2) 0.015(2) 0.032(2) -0.008(2)
C4 0.044(2) 0.091(3) 0.0490(19) -0.0076(19) 0.0106(16) -0.0022(19)
O1 0.0540(13) 0.0414(13) 0.0430(12) 0.0025(10) 0.0166(10) 0.0109(10)
C5 0.120(4) 0.073(3) 0.047(2) -0.007(2) 0.012(2) 0.034(2)
C6 0.101(3) 0.094(3) 0.048(2) 0.007(2) 0.018(2) 0.024(3)
C7 0.107(3) 0.071(3) 0.069(3) 0.013(2) 0.002(2) 0.028(3)
C8 0.167(5) 0.105(4) 0.063(3) 0.020(3) 0.028(3) 0.090(4)

loop_
_atom_type_symbol
_atom_type_description
_atom_type_scat_dispersion_real
_atom_type_scat_dispersion_imag
_atom_type_scat_source
C C 0.0033 0.0016 'International Tables Vol C Tables 4.2.6.8 and 6.1.1.4'
H H 0.0000 0.0000 'International Tables Vol C Tables 4.2.6.8 and 6.1.1.4'
B B 0.0013 0.0007 'International Tables Vol C Tables 4.2.6.8 and 6.1.1.4'
N N 0.0061 0.0033 'International Tables Vol C Tables 4.2.6.8 and 6.1.1.4'
O O 0.0106 0.0060 'International Tables Vol C Tables 4.2.6.8 and 6.1.1.4'
Mg Mg 0.0486 0.0363 'International Tables Vol C Tables 4.2.6.8 and 6.1.1.4'

loop_
_geom_angle_atom_site_label_1
_geom_angle_atom_site_label_2
_geom_angle_atom_site_label_3
_geom_angle
_geom_angle_site_symmetry_1
_geom_angle_site_symmetry_3
_geom_angle_publ_flag
O1 Mg1 B3 107.48(13) . . ?
O1 Mg1 B1 110.65(12) . . ?
B3 Mg1 B1 141.86(15) . . ?
O1 Mg1 B4 105.79(12) . . ?
B3 Mg1 B4 61.61(12) . . ?
B1 Mg1 B4 106.79(13) . . ?
O1 Mg1 B2 103.2(2) . . ?
B3 Mg1 B2 111.21(19) . . ?
B1 Mg1 B2 59.93(16) . . ?
B4 Mg1 B2 151.0(2) . . ?
O1 Mg1 H11 135.7(8) . . ?
B3 Mg1 H11 116.3(8) . . ?
B1 Mg1 H11 26.0(7) . . ?
B4 Mg1 H11 90.0(8) . . ?
B2 Mg1 H11 67.3(9) . . ?
O1 Mg1 H12 85.7(8) . . ?
B3 Mg1 H12 164.3(8) . . ?
B1 Mg1 H12 26.3(8) . . ?
B4 Mg1 H12 107.2(9) . . ?
B2 Mg1 H12 72.7(8) . . ?
H11 Mg1 H12 50.0(11) . . ?
O1 Mg1 H21 128.2(10) . . ?
B3 Mg1 H21 91.9(12) . . ?
B1 Mg1 H21 64.4(14) . . ?
B4 Mg1 H21 125.4(10) . . ?
B2 Mg1 H21 26.8(9) . . ?
H11 Mg1 H21 58.4(16) . . ?
H12 Mg1 H21 86.1(15) . . ?
O1 Mg1 H22 82.0(9) . . ?
B3 Mg1 H22 108.6(11) . . ?
B1 Mg1 H22 77.2(10) . . ?
B4 Mg1 H22 168.8(11) . . ?
B2 Mg1 H22 23.6(8) . . ?
H11 Mg1 H22 89.8(13) . . ?
H12 Mg1 H22 81.1(14) . . ?
H21 Mg1 H22 46.3(13) . . ?
O1 Mg1 H31 131.9(7) . . ?
B3 Mg1 H31 26.8(6) . . ?
B1 Mg1 H31 116.4(7) . . ?
B4 Mg1 H31 70.3(7) . . ?
B2 Mg1 H31 91.8(7) . . ?
H11 Mg1 H31 92.4(10) . . ?
H12 Mg1 H31 142.2(11) . . ?
H21 Mg1 H31 68.2(12) . . ?
H22 Mg1 H31 98.4(13) . . ?
O1 Mg1 H32 84.2(8) . . ?
B3 Mg1 H32 25.0(7) . . ?
B1 Mg1 H32 162.7(8) . . ?
B4 Mg1 H32 76.1(8) . . ?
B2 Mg1 H32 109.2(9) . . ?
H11 Mg1 H32 140.1(11) . . ?
H12 Mg1 H32 169.9(10) . . ?
H21 Mg1 H32 99.8(16) . . ?
H22 Mg1 H32 97.0(13) . . ?
H31 Mg1 H32 47.8(10) . . ?
O1 Mg1 H41 130.2(7) . . ?
B3 Mg1 H41 68.8(8) . . ?
B1 Mg1 H41 86.3(7) . . ?
B4 Mg1 H41 26.6(6) . . ?
B2 Mg1 H41 125.0(7) . . ?
H11 Mg1 H41 65.3(11) . . ?
H12 Mg1 H41 96.2(11) . . ?
H21 Mg1 H41 101.5(12) . . ?
H22 Mg1 H41 147.7(11) . . ?
H31 Mg1 H41 64.3(11) . . ?
H32 Mg1 H41 90.6(11) . . ?
O1 Mg1 H42 80.4(9) . . ?
B3 Mg1 H42 75.8(9) . . ?
B1 Mg1 H42 110.3(10) . . ?
B4 Mg1 H42 26.4(8) . . ?
B2 Mg1 H42 170.2(10) . . ?
H11 Mg1 H42 103.7(12) . . ?
H12 Mg1 H42 98.7(12) . . ?
H21 Mg1 H42 151.4(13) . . ?
H22 Mg1 H42 162.3(12) . . ?
H31 Mg1 H42 92.5(12) . . ?
H32 Mg1 H42 80.1(13) . . ?
H41 Mg1 H42 50.0(11) . . ?
N1 B1 Mg1 96.0(2) . . ?
N1 B1 H11 106.9(17) . . ?
Mg1 B1 H11 59.0(17) . . ?
N1 B1 H12 107.6(17) . . ?
Mg1 B1 H12 56.9(17) . . ?
H11 B1 H12 109(2) . . ?
N1 B1 H13 116(2) . . ?
Mg1 B1 H13 147(2) . . ?
H11 B1 H13 114(3) . . ?
H12 B1 H13 103(3) . . ?
N1 B2 Mg1 94.3(3) . . ?
N1 B2 H21 100(3) . . ?
Mg1 B2 H21 63(3) . . ?
N1 B2 H22 119(2) . . ?
Mg1 B2 H22 47(2) . . ?
H21 B2 H22 99(3) . . ?
N1 B2 H23 113(2) . . ?
Mg1 B2 H23 151(2) . . ?
H21 B2 H23 119(4) . . ?
H22 B2 H23 107(3) . . ?
C1 N1 C2 106.0(3) . . ?
C1 N1 B2 114.4(5) . . ?
C2 N1 B2 107.5(4) . . ?
C1 N1 B1 110.0(3) . . ?
C2 N1 B1 110.1(3) . . ?
B2 N1 B1 108.8(3) . . ?
N1 C1 H1A 109.5 . . ?
N1 C1 H1B 109.5 . . ?
H1A C1 H1B 109.5 . . ?
N1 C1 H1C 109.5 . . ?
H1A C1 H1C 109.5 . . ?
H1B C1 H1C 109.5 . . ?
N1 C2 H2A 109.5 . . ?
N1 C2 H2B 109.5 . . ?
H2A C2 H2B 109.5 . . ?
N1 C2 H2C 109.5 . . ?
H2A C2 H2C 109.5 . . ?
H2B C2 H2C 109.5 . . ?
N2 B3 Mg1 94.6(2) . . ?
N2 B3 H31 107.5(16) . . ?
Mg1 B3 H31 62.5(16) . . ?
N2 B3 H32 114.7(18) . . ?
Mg1 B3 H32 57.6(19) . . ?
H31 B3 H32 107(2) . . ?
N2 B3 H33 116.5(16) . . ?
Mg1 B3 H33 148.6(16) . . ?
H31 B3 H33 108(2) . . ?
H32 B3 H33 102(2) . . ?
N2 B4 Mg1 94.24(19) . . ?
N2 B4 H41 104.4(16) . . ?
Mg1 B4 H41 65.5(16) . . ?
N2 B4 H42 110.0(17) . . ?
Mg1 B4 H42 48.5(17) . . ?
H41 B4 H42 106(2) . . ?
N2 B4 H43 110.6(16) . . ?
Mg1 B4 H43 154.4(16) . . ?
H41 B4 H43 112(2) . . ?
H42 B4 H43 114(2) . . ?
C3 N2 C4 108.3(3) . . ?
C3 N2 B4 109.7(3) . . ?
C4 N2 B4 110.3(3) . . ?
C3 N2 B3 110.1(3) . . ?
C4 N2 B3 109.5(2) . . ?
B4 N2 B3 109.0(2) . . ?
N2 C3 H3A 109.5 . . ?
N2 C3 H3B 109.5 . . ?
H3A C3 H3B 109.5 . . ?
N2 C3 H3C 109.5 . . ?
H3A C3 H3C 109.5 . . ?
H3B C3 H3C 109.5 . . ?
N2 C4 H4A 109.5 . . ?
N2 C4 H4B 109.5 . . ?
H4A C4 H4B 109.5 . . ?
N2 C4 H4C 109.5 . . ?
H4A C4 H4C 109.5 . . ?
H4B C4 H4C 109.5 . . ?
C5 O1 C8 107.8(3) . . ?
C5 O1 Mg1 124.8(2) . . ?
C8 O1 Mg1 127.4(2) . . ?
O1 C5 C6 108.5(3) . . ?
O1 C5 H5A 110.0 . . ?
C6 C5 H5A 110.0 . . ?
O1 C5 H5B 110.0 . . ?
C6 C5 H5B 110.0 . . ?
H5A C5 H5B 108.4 . . ?
C7 C6 C5 106.8(3) . . ?
C7 C6 H6A 110.4 . . ?
C5 C6 H6A 110.4 . . ?
C7 C6 H6B 110.4 . . ?
C5 C6 H6B 110.4 . . ?
H6A C6 H6B 108.6 . . ?
C8 C7 C6 107.5(3) . . ?
C8 C7 H7A 110.2 . . ?
C6 C7 H7A 110.2 . . ?
C8 C7 H7B 110.2 . . ?
C6 C7 H7B 110.2 . . ?
H7A C7 H7B 108.5 . . ?
O1 C8 C7 108.6(3) . . ?
O1 C8 H8A 110.0 . . ?
C7 C8 H8A 110.0 . . ?
O1 C8 H8B 110.0 . . ?
C7 C8 H8B 110.0 . . ?
H8A C8 H8B 108.3 . . ?

loop_
_geom_bond_atom_site_label_1
_geom_bond_atom_site_label_2
_geom_bond_distance
_geom_bond_site_symmetry_2
_geom_bond_publ_flag
Mg1 O1 2.063(2) . ?
Mg1 B3 2.485(4) . ?
Mg1 B1 2.487(4) . ?
Mg1 B4 2.503(4) . ?
Mg1 B2 2.554(5) . ?
Mg1 H11 2.14(3) . ?
Mg1 H12 2.10(3) . ?
Mg1 H21 2.28(6) . ?
Mg1 H22 1.98(4) . ?
Mg1 H31 2.20(3) . ?
Mg1 H32 2.12(3) . ?
Mg1 H41 2.28(3) . ?
Mg1 H42 1.94(3) . ?
B1 N1 1.565(5) . ?
B1 H11 1.09(3) . ?
B1 H12 1.11(3) . ?
B1 H13 1.13(3) . ?
B2 N1 1.532(6) . ?
B2 H21 1.15(3) . ?
B2 H22 1.09(3) . ?
B2 H23 1.16(3) . ?
N1 C1 1.460(4) . ?
N1 C2 1.479(4) . ?
C1 H1A 0.9800 . ?
C1 H1B 0.9800 . ?
C1 H1C 0.9800 . ?
C2 H2A 0.9800 . ?
C2 H2B 0.9800 . ?
C2 H2C 0.9800 . ?
B3 N2 1.576(5) . ?
B3 H31 1.12(2) . ?
B3 H32 1.06(3) . ?
B3 H33 1.06(3) . ?
B4 N2 1.562(4) . ?
B4 H41 1.12(2) . ?
B4 H42 1.15(3) . ?
B4 H43 1.07(2) . ?
N2 C3 1.477(4) . ?
N2 C4 1.483(4) . ?
C3 H3A 0.9800 . ?
C3 H3B 0.9800 . ?
C3 H3C 0.9800 . ?
C4 H4A 0.9800 . ?
C4 H4B 0.9800 . ?
C4 H4C 0.9800 . ?
O1 C5 1.421(4) . ?
O1 C8 1.432(4) . ?
C5 C6 1.463(6) . ?
C5 H5A 0.9900 . ?
C5 H5B 0.9900 . ?
C6 C7 1.449(6) . ?
C6 H6A 0.9900 . ?
C6 H6B 0.9900 . ?
C7 C8 1.447(6) . ?
C7 H7A 0.9900 . ?
C7 H7B 0.9900 . ?
C8 H8A 0.9900 . ?
C8 H8B 0.9900 . ?
